data_2231449
loop_
_publ_author_name
'Sakthimurugesan, K.'
'Ranjith, S.'
'SubbiahPandi, A.'
'Namitharan, K.'
'Pitchumani, K.'

_publ_section_title
;
 1-Benzyl-2,5-diphenyl-3-tosylimidazolidin-4-one
;
_journal_coeditor_code CI5194
_journal_issue 9
_journal_name_full 'Acta Crystallographica Section E'
_journal_page_first o2359
_journal_paper_doi 10.1107/S1600536811032284
_journal_volume 67
_journal_year 2011
_chemical_formula_iupac 'C29 H26 N2 O3 S'
_chemical_formula_moiety 'C29 H26 N2 O3 S'
_chemical_formula_sum 'C29 H26 N2 O3 S'
_chemical_formula_weight 482.58
_chemical_name_common
;
1-Benzyl-2,5-diphenyl-3-tosylimidazolidin-4-one
;
_chemical_name_systematic
;
1-Benzyl-3-(4-methylphenylsulfonyl)-2,5-diphenylimidazolidin-4-one
;
_space_group_IT_number 14
_symmetry_cell_setting monoclinic
_symmetry_space_group_name_Hall '-P 2ybc'
_symmetry_space_group_name_H-M 'P 1 21/c 1'
_atom_sites_solution_hydrogens geom
_atom_sites_solution_primary direct
_atom_sites_solution_secondary difmap
_audit_creation_method SHELXL-97
_cell_angle_alpha 90.00
_cell_angle_beta 106.426(2)
_cell_angle_gamma 90.00
_cell_formula_units_Z 4
_cell_length_a 18.6024(7)
_cell_length_b 8.0489(3)
_cell_length_c 17.0860(6)
_cell_measurement_reflns_used 4805
_cell_measurement_temperature 293(2)
_cell_measurement_theta_max 26.0
_cell_measurement_theta_min 1.1
_cell_volume 2453.85(16)
_computing_cell_refinement 'SAINT (Bruker, 2004)'
_computing_data_collection 'APEX2 (Bruker, 2004)'
_computing_data_reduction 'SAINT (Bruker, 2004)'
_computing_molecular_graphics 'ORTEP-3 (Farrugia, 1997)'
_computing_publication_material 'SHELXL97 (Sheldrick, 2008) and PLATON (Spek, 2009)'
_computing_structure_refinement 'SHELXL97 (Sheldrick, 2008)'
_computing_structure_solution 'SHELXS97 (Sheldrick, 2008)'
_diffrn_ambient_temperature 293(2)
_diffrn_measured_fraction_theta_full 0.998
_diffrn_measured_fraction_theta_max 0.998
_diffrn_measurement_device_type 'Bruker APEXII CCD area-detector'
_diffrn_measurement_method '\w and \f'
_diffrn_radiation_monochromator graphite
_diffrn_radiation_source 'fine-focus sealed tube'
_diffrn_radiation_type MoK\a
_diffrn_radiation_wavelength 0.71073
_diffrn_reflns_av_R_equivalents 0.0320
_diffrn_reflns_av_sigmaI/netI 0.0251
_diffrn_reflns_limit_h_max 20
_diffrn_reflns_limit_h_min -22
_diffrn_reflns_limit_k_max 8
_diffrn_reflns_limit_k_min -9
_diffrn_reflns_limit_l_max 21
_diffrn_reflns_limit_l_min -20
_diffrn_reflns_number 25449
_diffrn_reflns_theta_full 26.01
_diffrn_reflns_theta_max 26.01
_diffrn_reflns_theta_min 1.14
_diffrn_standards_number 0
_exptl_absorpt_coefficient_mu 0.166
_exptl_absorpt_correction_T_max 0.985
_exptl_absorpt_correction_T_min 0.981
_exptl_absorpt_correction_type multi-scan
_exptl_absorpt_process_details '(SADABS; Sheldrick, 1996)'
_exptl_crystal_colour 'white crystalline'
_exptl_crystal_density_diffrn 1.306
_exptl_crystal_density_method 'not measured'
_exptl_crystal_description Block
_exptl_crystal_F_000 1016
_exptl_crystal_size_max 0.25
_exptl_crystal_size_mid 0.22
_exptl_crystal_size_min 0.19
_refine_diff_density_max 0.154
_refine_diff_density_min -0.375
_refine_ls_extinction_method none
_refine_ls_goodness_of_fit_ref 1.014
_refine_ls_hydrogen_treatment constr
_refine_ls_matrix_type full
_refine_ls_number_parameters 317
_refine_ls_number_reflns 4805
_refine_ls_number_restraints 0
_refine_ls_restrained_S_all 1.014
_refine_ls_R_factor_all 0.0578
_refine_ls_R_factor_gt 0.0391
_refine_ls_shift/su_max 0.001
_refine_ls_shift/su_mean 0.000
_refine_ls_structure_factor_coef Fsqd
_refine_ls_weighting_details 'calc w=1/[\s^2^(Fo^2^)+(0.0556P)^2^+0.6284P] where P=(Fo^2^+2Fc^2^)/3'
_refine_ls_weighting_scheme calc
_refine_ls_wR_factor_gt 0.1017
_refine_ls_wR_factor_ref 0.1147
_reflns_number_gt 3598
_reflns_number_total 4805
_reflns_threshold_expression I>2\s(I)
_cod_data_source_file ci5194.cif
_cod_data_source_block I
_cod_original_sg_symbol_H-M 'P 21/c'
_cod_database_code 2231449
_cod_database_fobs_code 2231449

loop_
_symmetry_equiv_pos_as_xyz
'x, y, z'
'-x, y+1/2, -z+1/2'
'-x, -y, -z'
'x, -y-1/2, z-1/2'

loop_
_atom_site_type_symbol
_atom_site_label
_atom_site_fract_x
_atom_site_fract_y
_atom_site_fract_z
_atom_site_U_iso_or_equiv
_atom_site_adp_type
_atom_site_calc_flag
_atom_site_refinement_flags
_atom_site_occupancy
_atom_site_symmetry_multiplicity
C C1 0.59892(15) 1.1019(4) 0.3124(2) 0.1139(11) Uani d . 1 1
H H1A 0.6361 1.1075 0.3644 0.171 Uiso calc R 1 1
H H1B 0.5989 1.2039 0.2833 0.171 Uiso calc R 1 1
H H1C 0.6103 1.0111 0.2814 0.171 Uiso calc R 1 1
C C2 0.52227(12) 1.0751(3) 0.32515(14) 0.0663(6) Uani d . 1 1
C C3 0.45945(13) 1.1508(3) 0.27587(14) 0.0714(6) Uani d . 1 1
H H3 0.4644 1.2209 0.2344 0.086 Uiso calc R 1 1
C C4 0.38964(11) 1.1257(3) 0.28613(12) 0.0584(5) Uani d . 1 1
H H4 0.3478 1.1777 0.2519 0.070 Uiso calc R 1 1
C C5 0.38237(9) 1.0228(2) 0.34764(10) 0.0421(4) Uani d . 1 1
C C6 0.44422(10) 0.9453(2) 0.39808(12) 0.0548(5) Uani d . 1 1
H H6 0.4393 0.8750 0.4395 0.066 Uiso calc R 1 1
C C7 0.51360(11) 0.9735(3) 0.38628(14) 0.0665(6) Uani d . 1 1
H H7 0.5556 0.9223 0.4207 0.080 Uiso calc R 1 1
C C8 0.23093(9) 0.6933(2) 0.36626(10) 0.0414(4) Uani d . 1 1
H H8 0.1928 0.7370 0.3904 0.050 Uiso calc R 1 1
C C9 0.29247(9) 0.6072(2) 0.43025(10) 0.0453(4) Uani d . 1 1
C C10 0.34796(11) 0.5227(3) 0.40738(12) 0.0576(5) Uani d . 1 1
H H10 0.3475 0.5206 0.3528 0.069 Uiso calc R 1 1
C C11 0.40383(12) 0.4417(3) 0.46466(15) 0.0739(6) Uani d . 1 1
H H11 0.4412 0.3853 0.4491 0.089 Uiso calc R 1 1
C C12 0.40401(15) 0.4446(3) 0.54519(15) 0.0843(7) Uani d . 1 1
H H12 0.4423 0.3919 0.5843 0.101 Uiso calc R 1 1
C C13 0.34830(16) 0.5244(3) 0.56805(14) 0.0809(7) Uani d . 1 1
H H13 0.3480 0.5234 0.6224 0.097 Uiso calc R 1 1
C C14 0.29260(12) 0.6062(3) 0.51072(11) 0.0614(5) Uani d . 1 1
H H14 0.2549 0.6611 0.5265 0.074 Uiso calc R 1 1
C C15 0.14866(9) 0.4518(2) 0.31824(11) 0.0435(4) Uani d . 1 1
H H15A 0.1747 0.4021 0.3702 0.052 Uiso calc R 1 1
H H15B 0.1417 0.3655 0.2771 0.052 Uiso calc R 1 1
C C16 0.07241(9) 0.50676(19) 0.32246(10) 0.0405(4) Uani d . 1 1
C C17 0.05947(11) 0.5553(2) 0.39499(12) 0.0544(5) Uani d . 1 1
H H17 0.0989 0.5565 0.4427 0.065 Uiso calc R 1 1
C C18 -0.01143(12) 0.6018(3) 0.39741(14) 0.0649(6) Uani d . 1 1
H H18 -0.0192 0.6350 0.4465 0.078 Uiso calc R 1 1
C C19 -0.07037(11) 0.5994(2) 0.32768(14) 0.0617(5) Uani d . 1 1
H H19 -0.1181 0.6298 0.3295 0.074 Uiso calc R 1 1
C C20 -0.05838(10) 0.5521(2) 0.25558(13) 0.0580(5) Uani d . 1 1
H H20 -0.0981 0.5513 0.2081 0.070 Uiso calc R 1 1
C C21 0.01189(10) 0.5057(2) 0.25284(12) 0.0489(4) Uani d . 1 1
H H21 0.0191 0.4730 0.2034 0.059 Uiso calc R 1 1
C C22 0.16901(9) 0.6743(2) 0.22488(10) 0.0419(4) Uani d . 1 1
H H22 0.1195 0.7190 0.2229 0.050 Uiso calc R 1 1
C C23 0.22466(9) 0.8161(2) 0.23794(11) 0.0455(4) Uani d . 1 1
C C24 0.16290(10) 0.5747(2) 0.14846(10) 0.0451(4) Uani d . 1 1
C C25 0.11035(13) 0.6192(3) 0.07717(12) 0.0692(6) Uani d . 1 1
H H25 0.0789 0.7093 0.0766 0.083 Uiso calc R 1 1
C C26 0.10414(17) 0.5299(4) 0.00611(14) 0.0879(8) Uani d . 1 1
H H26 0.0685 0.5605 -0.0419 0.105 Uiso calc R 1 1
C C27 0.14972(16) 0.3984(3) 0.00633(15) 0.0830(7) Uani d . 1 1
H H27 0.1455 0.3393 -0.0415 0.100 Uiso calc R 1 1
C C28 0.20162(15) 0.3530(3) 0.07650(16) 0.0812(7) Uani d . 1 1
H H28 0.2328 0.2627 0.0766 0.097 Uiso calc R 1 1
C C29 0.20811(12) 0.4407(3) 0.14747(13) 0.0638(5) Uani d . 1 1
H H29 0.2436 0.4086 0.1953 0.077 Uiso calc R 1 1
N N1 0.25830(8) 0.82623(17) 0.32174(8) 0.0452(3) Uani d . 1 1
N N2 0.19719(7) 0.58031(16) 0.29956(8) 0.0404(3) Uani d . 1 1
O O1 0.24894(7) 1.13491(17) 0.32774(10) 0.0749(5) Uani d . 1 1
O O2 0.30718(8) 0.97342(18) 0.45167(8) 0.0668(4) Uani d . 1 1
O O3 0.23762(7) 0.90679(16) 0.18789(8) 0.0610(4) Uani d . 1 1
S S1 0.29541(2) 1.00278(5) 0.36717(3) 0.04955(15) Uani d . 1 1

loop_
_atom_site_aniso_label
_atom_site_aniso_U_11
_atom_site_aniso_U_22
_atom_site_aniso_U_33
_atom_site_aniso_U_12
_atom_site_aniso_U_13
_atom_site_aniso_U_23
C1 0.0717(17) 0.137(3) 0.153(3) -0.0412(18) 0.0645(18) -0.059(2)
C2 0.0541(13) 0.0747(14) 0.0762(14) -0.0185(11) 0.0283(11) -0.0283(12)
C3 0.0761(16) 0.0759(15) 0.0662(13) -0.0238(13) 0.0269(12) 0.0004(11)
C4 0.0532(12) 0.0566(11) 0.0588(11) -0.0067(10) 0.0050(9) 0.0084(9)
C5 0.0362(9) 0.0389(9) 0.0485(9) -0.0027(7) 0.0077(7) -0.0069(7)
C6 0.0466(11) 0.0569(11) 0.0574(11) 0.0054(9) 0.0092(9) 0.0047(9)
C7 0.0393(11) 0.0765(15) 0.0769(14) 0.0085(10) 0.0051(10) -0.0123(12)
C8 0.0348(9) 0.0426(9) 0.0487(9) -0.0014(7) 0.0146(7) -0.0042(7)
C9 0.0392(9) 0.0472(10) 0.0470(9) -0.0033(8) 0.0082(7) -0.0025(8)
C10 0.0475(11) 0.0686(13) 0.0538(11) 0.0074(10) 0.0096(9) -0.0021(9)
C11 0.0531(13) 0.0760(15) 0.0832(16) 0.0162(11) 0.0038(11) -0.0034(12)
C12 0.0822(18) 0.0794(16) 0.0699(15) 0.0139(14) -0.0134(13) 0.0098(13)
C13 0.0952(19) 0.0859(17) 0.0519(12) 0.0079(15) 0.0053(12) 0.0054(11)
C14 0.0642(13) 0.0693(13) 0.0499(11) 0.0030(11) 0.0149(9) -0.0016(9)
C15 0.0391(9) 0.0359(8) 0.0534(10) -0.0006(7) 0.0097(8) 0.0023(7)
C16 0.0370(9) 0.0321(8) 0.0520(9) -0.0033(7) 0.0120(7) 0.0029(7)
C17 0.0485(11) 0.0609(11) 0.0540(11) -0.0055(9) 0.0146(9) 0.0009(9)
C18 0.0650(14) 0.0648(13) 0.0769(14) -0.0025(11) 0.0398(12) -0.0036(11)
C19 0.0440(11) 0.0486(11) 0.0983(16) 0.0030(9) 0.0293(11) 0.0086(11)
C20 0.0384(10) 0.0512(11) 0.0783(14) -0.0009(9) 0.0064(9) 0.0082(10)
C21 0.0425(10) 0.0461(10) 0.0562(10) -0.0024(8) 0.0109(8) -0.0001(8)
C22 0.0349(9) 0.0414(9) 0.0485(9) 0.0004(7) 0.0104(7) 0.0013(7)
C23 0.0390(9) 0.0422(9) 0.0546(10) 0.0013(8) 0.0119(8) 0.0022(8)
C24 0.0425(10) 0.0457(10) 0.0483(9) -0.0075(8) 0.0147(8) -0.0016(8)
C25 0.0835(16) 0.0604(13) 0.0554(12) 0.0079(12) 0.0060(11) -0.0002(10)
C26 0.114(2) 0.0915(19) 0.0479(12) -0.0014(16) 0.0059(13) -0.0045(12)
C27 0.110(2) 0.0846(18) 0.0618(14) -0.0159(16) 0.0372(14) -0.0192(13)
C28 0.0861(17) 0.0805(16) 0.0884(17) 0.0104(14) 0.0433(14) -0.0187(13)
C29 0.0532(12) 0.0716(13) 0.0679(13) 0.0111(11) 0.0192(10) -0.0088(11)
N1 0.0424(8) 0.0405(8) 0.0512(8) -0.0072(6) 0.0109(6) -0.0030(6)
N2 0.0346(7) 0.0390(7) 0.0455(7) -0.0026(6) 0.0079(6) -0.0006(6)
O1 0.0429(8) 0.0440(8) 0.1284(13) 0.0088(6) 0.0087(8) -0.0106(8)
O2 0.0708(10) 0.0728(9) 0.0662(9) -0.0216(8) 0.0346(7) -0.0267(7)
O3 0.0617(9) 0.0556(8) 0.0642(8) -0.0102(7) 0.0153(7) 0.0122(7)
S1 0.0380(3) 0.0413(3) 0.0695(3) -0.00206(19) 0.0156(2) -0.0123(2)

loop_
_atom_type_symbol
_atom_type_description
_atom_type_scat_dispersion_real
_atom_type_scat_dispersion_imag
_atom_type_scat_source
C C 0.0033 0.0016 'International Tables Vol C Tables 4.2.6.8 and 6.1.1.4'
H H 0.0000 0.0000 'International Tables Vol C Tables 4.2.6.8 and 6.1.1.4'
N N 0.0061 0.0033 'International Tables Vol C Tables 4.2.6.8 and 6.1.1.4'
O O 0.0106 0.0060 'International Tables Vol C Tables 4.2.6.8 and 6.1.1.4'
S S 0.1246 0.1234 'International Tables Vol C Tables 4.2.6.8 and 6.1.1.4'

loop_
_geom_angle_atom_site_label_1
_geom_angle_atom_site_label_2
_geom_angle_atom_site_label_3
_geom_angle
C2 C1 H1A 109.5
C2 C1 H1B 109.5
H1A C1 H1B 109.5
C2 C1 H1C 109.5
H1A C1 H1C 109.5
H1B C1 H1C 109.5
C7 C2 C3 117.91(19)
C7 C2 C1 120.8(2)
C3 C2 C1 121.3(2)
C4 C3 C2 121.8(2)
C4 C3 H3 119.1
C2 C3 H3 119.1
C3 C4 C5 119.14(19)
C3 C4 H4 120.4
C5 C4 H4 120.4
C4 C5 C6 120.42(17)
C4 C5 S1 119.85(14)
C6 C5 S1 119.54(14)
C5 C6 C7 118.97(19)
C5 C6 H6 120.5
C7 C6 H6 120.5
C2 C7 C6 121.7(2)
C2 C7 H7 119.1
C6 C7 H7 119.1
N2 C8 N1 100.60(12)
N2 C8 C9 110.56(13)
N1 C8 C9 113.73(13)
N2 C8 H8 110.5
N1 C8 H8 110.5
C9 C8 H8 110.5
C14 C9 C10 119.34(17)
C14 C9 C8 120.91(16)
C10 C9 C8 119.70(15)
C11 C10 C9 120.48(19)
C11 C10 H10 119.8
C9 C10 H10 119.8
C10 C11 C12 119.5(2)
C10 C11 H11 120.3
C12 C11 H11 120.3
C13 C12 C11 120.4(2)
C13 C12 H12 119.8
C11 C12 H12 119.8
C12 C13 C14 120.1(2)
C12 C13 H13 120.0
C14 C13 H13 120.0
C9 C14 C13 120.2(2)
C9 C14 H14 119.9
C13 C14 H14 119.9
N2 C15 C16 116.69(13)
N2 C15 H15A 108.1
C16 C15 H15A 108.1
N2 C15 H15B 108.1
C16 C15 H15B 108.1
H15A C15 H15B 107.3
C17 C16 C21 117.71(17)
C17 C16 C15 122.02(16)
C21 C16 C15 120.25(15)
C18 C17 C16 120.81(18)
C18 C17 H17 119.6
C16 C17 H17 119.6
C19 C18 C17 120.31(19)
C19 C18 H18 119.8
C17 C18 H18 119.8
C20 C19 C18 119.51(18)
C20 C19 H19 120.2
C18 C19 H19 120.2
C19 C20 C21 120.41(19)
C19 C20 H20 119.8
C21 C20 H20 119.8
C20 C21 C16 121.24(18)
C20 C21 H21 119.4
C16 C21 H21 119.4
N2 C22 C24 113.86(14)
N2 C22 C23 101.65(13)
C24 C22 C23 114.16(14)
N2 C22 H22 109.0
C24 C22 H22 109.0
C23 C22 H22 109.0
O3 C23 N1 125.08(16)
O3 C23 C22 128.34(16)
N1 C23 C22 106.56(14)
C29 C24 C25 118.58(18)
C29 C24 C22 122.18(16)
C25 C24 C22 119.24(17)
C24 C25 C26 120.2(2)
C24 C25 H25 119.9
C26 C25 H25 119.9
C27 C26 C25 120.3(2)
C27 C26 H26 119.8
C25 C26 H26 119.8
C26 C27 C28 120.0(2)
C26 C27 H27 120.0
C28 C27 H27 120.0
C27 C28 C29 120.1(2)
C27 C28 H28 119.9
C29 C28 H28 119.9
C24 C29 C28 120.8(2)
C24 C29 H29 119.6
C28 C29 H29 119.6
C23 N1 C8 111.42(13)
C23 N1 S1 122.21(12)
C8 N1 S1 122.10(11)
C22 N2 C8 109.39(12)
C22 N2 C15 117.95(12)
C8 N2 C15 115.24(13)
O1 S1 O2 120.51(10)
O1 S1 N1 107.54(8)
O2 S1 N1 104.82(8)
O1 S1 C5 108.26(9)
O2 S1 C5 108.96(8)
N1 S1 C5 105.81(7)

loop_
_geom_bond_atom_site_label_1
_geom_bond_atom_site_label_2
_geom_bond_distance
C1 C2 1.517(3)
C1 H1A 0.96
C1 H1B 0.96
C1 H1C 0.96
C2 C7 1.372(3)
C2 C3 1.375(3)
C3 C4 1.374(3)
C3 H3 0.93
C4 C5 1.375(2)
C4 H4 0.93
C5 C6 1.377(2)
C5 S1 1.7492(17)
C6 C7 1.380(3)
C6 H6 0.93
C7 H7 0.93
C8 N2 1.454(2)
C8 N1 1.484(2)
C8 C9 1.510(2)
C8 H8 0.98
C9 C14 1.374(2)
C9 C10 1.382(3)
C10 C11 1.374(3)
C10 H10 0.93
C11 C12 1.375(3)
C11 H11 0.93
C12 C13 1.367(4)
C12 H12 0.93
C13 C14 1.376(3)
C13 H13 0.93
C14 H14 0.93
C15 N2 1.466(2)
C15 C16 1.507(2)
C15 H15A 0.97
C15 H15B 0.97
C16 C17 1.384(2)
C16 C21 1.388(2)
C17 C18 1.383(3)
C17 H17 0.93
C18 C19 1.372(3)
C18 H18 0.93
C19 C20 1.367(3)
C19 H19 0.93
C20 C21 1.373(3)
C20 H20 0.93
C21 H21 0.93
C22 N2 1.448(2)
C22 C24 1.509(2)
C22 C23 1.514(2)
C22 H22 0.98
C23 O3 1.199(2)
C23 N1 1.393(2)
C24 C29 1.370(3)
C24 C25 1.376(3)
C25 C26 1.387(3)
C25 H25 0.93
C26 C27 1.356(4)
C26 H26 0.93
C27 C28 1.360(3)
C27 H27 0.93
C28 C29 1.379(3)
C28 H28 0.93
C29 H29 0.93
N1 S1 1.6719(14)
O1 S1 1.4152(14)
O2 S1 1.4176(15)

loop_
_geom_torsion_atom_site_label_1
_geom_torsion_atom_site_label_2
_geom_torsion_atom_site_label_3
_geom_torsion_atom_site_label_4
_geom_torsion
C7 C2 C3 C4 -0.6(3)
C1 C2 C3 C4 179.1(2)
C2 C3 C4 C5 0.3(3)
C3 C4 C5 C6 -0.3(3)
C3 C4 C5 S1 174.68(16)
C4 C5 C6 C7 0.5(3)
S1 C5 C6 C7 -174.51(15)
C3 C2 C7 C6 0.8(3)
C1 C2 C7 C6 -178.9(2)
C5 C6 C7 C2 -0.7(3)
N2 C8 C9 C14 -126.54(18)
N1 C8 C9 C14 121.16(18)
N2 C8 C9 C10 51.0(2)
N1 C8 C9 C10 -61.3(2)
C14 C9 C10 C11 -1.6(3)
C8 C9 C10 C11 -179.11(19)
C9 C10 C11 C12 0.3(3)
C10 C11 C12 C13 1.3(4)
C11 C12 C13 C14 -1.7(4)
C10 C9 C14 C13 1.2(3)
C8 C9 C14 C13 178.72(19)
C12 C13 C14 C9 0.4(4)
N2 C15 C16 C17 -92.39(19)
N2 C15 C16 C21 89.38(19)
C21 C16 C17 C18 -0.4(3)
C15 C16 C17 C18 -178.65(17)
C16 C17 C18 C19 0.5(3)
C17 C18 C19 C20 -0.6(3)
C18 C19 C20 C21 0.6(3)
C19 C20 C21 C16 -0.5(3)
C17 C16 C21 C20 0.4(3)
C15 C16 C21 C20 178.67(16)
N2 C22 C23 O3 160.73(18)
C24 C22 C23 O3 37.7(2)
N2 C22 C23 N1 -20.73(16)
C24 C22 C23 N1 -143.77(15)
N2 C22 C24 C29 -27.6(2)
C23 C22 C24 C29 88.6(2)
N2 C22 C24 C25 152.48(17)
C23 C22 C24 C25 -91.4(2)
C29 C24 C25 C26 -0.4(3)
C22 C24 C25 C26 179.6(2)
C24 C25 C26 C27 0.0(4)
C25 C26 C27 C28 0.3(4)
C26 C27 C28 C29 -0.1(4)
C25 C24 C29 C28 0.5(3)
C22 C24 C29 C28 -179.43(19)
C27 C28 C29 C24 -0.3(4)
O3 C23 N1 C8 -178.77(16)
C22 C23 N1 C8 2.63(18)
O3 C23 N1 S1 24.0(2)
C22 C23 N1 S1 -154.56(11)
N2 C8 N1 C23 16.44(17)
C9 C8 N1 C23 134.65(15)
N2 C8 N1 S1 173.67(10)
C9 C8 N1 S1 -68.13(17)
C24 C22 N2 C8 155.71(13)
C23 C22 N2 C8 32.47(16)
C24 C22 N2 C15 -69.98(18)
C23 C22 N2 C15 166.78(13)
N1 C8 N2 C22 -30.57(15)
C9 C8 N2 C22 -151.07(13)
N1 C8 N2 C15 -166.24(13)
C9 C8 N2 C15 73.27(17)
C16 C15 N2 C22 -56.7(2)
C16 C15 N2 C8 75.00(18)
C23 N1 S1 O1 37.22(16)
C8 N1 S1 O1 -117.56(14)
C23 N1 S1 O2 166.60(13)
C8 N1 S1 O2 11.81(15)
C23 N1 S1 C5 -78.31(15)
C8 N1 S1 C5 126.91(13)
C4 C5 S1 O1 -15.47(17)
C6 C5 S1 O1 159.54(14)
C4 C5 S1 O2 -148.21(15)
C6 C5 S1 O2 26.80(17)
C4 C5 S1 N1 99.56(15)
C6 C5 S1 N1 -85.43(15)
